data_2000954
loop_
_publ_author_name
'Liu, S.-X.'
'Yu, Y.-P.'

_publ_section_title
;
 Structure of a copper complex of an \a-hydroxylated acid:
 [Cu(C~14~H~8~O~3~)(C~12~H~8~N~2~)]~2~.2H~2~O
;
_journal_issue 4
_journal_name_full 'Acta Crystallographica Section C'
_journal_page_first 652
_journal_page_last 655
_journal_paper_doi 10.1107/S0108270191007564
_journal_volume 48
_journal_year 1992
_chemical_formula_moiety '2(C14 H8 O3,C12 H8 N2,Cu1),H4 O2'
_chemical_formula_sum 'C52 H36 Cu2 N4 O8'
_chemical_formula_weight 971.97
_space_group_IT_number 14
_space_group_name_Hall '-P 2yn'
_space_group_name_H-M_alt 'P 1 21/n 1'
_symmetry_cell_setting monoclinic
_symmetry_space_group_name_Hall '-P 2yn'
_symmetry_space_group_name_H-M 'P 1 21/n 1'
_cell_angle_alpha 90
_cell_angle_beta 93.55(2)
_cell_angle_gamma 90
_cell_formula_units_Z 2
_cell_length_a 9.101(2)
_cell_length_b 20.681(3)
_cell_length_c 11.1010(10)
_cell_volume 2085.4(6)
_diffrn_radiation_type Mo
_diffrn_radiation_wavelength 0.71069
_exptl_absorpt_coefficient_mu 1.129
_exptl_crystal_density_diffrn 1.55
_exptl_crystal_F_000 996
_cod_data_source_file he0022.cif
_cod_data_source_block he0022a
_cod_original_cell_volume 2085
_cod_database_code 2000954

loop_
_space_group_symop_id
_space_group_symop_operation_xyz
1 x,y,z
2 -x+1/2,y+1/2,-z+1/2
3 -x,-y,-z
4 x+1/2,-y+1/2,z+1/2

loop_
_atom_site_label
_atom_site_fract_x
_atom_site_fract_y
_atom_site_fract_z
Cu .55608(5) .01533(2) .62750(4)
O(1) .4550(3) .05470(10) .4845(2)
O(2) .1704(3) .13050(10) .3051(2)
O(3) .2845(3) .03630(10) .2940(2)
O(4) .8894(5) .1475(2) .4026(5)
N(1) .4080(3) .00060(10) .7863(3)
N(2) .5886(3) .09650(10) .7220(2)
C(1) .3254(5) -.0471(2) .8202(4)
C(2) .2485(5) -.0455(3) .9265(4)
C(3) .2571(5) .0078(3) .9978(4)
C(4) .3597(6) .1188(3) .0332(4)
C(5) .4466(6) .1674(2) .9980(4)
C(6) .6212(5) .2100(2) .8544(4)
C(7) .6957(5) .2009(2) .7530(4)
C(8) .6772(4) .1434(2) .6887(4)
C(9) .5136(4) .1051(2) .8228(3)
C(10) .4196(4) .0537(2) .8581(3)
C(11) .3444(4) .0607(2) .9644(3)
C(12) .5277(5) .1618(2) .8927(3)
C(13) .1445(5) .0396(3) .5922(4)
C(14) .0446(6) .0447(4) .6846(5)
C(15) .0306(7) .1029(5) .7435(5)
C(16) .1090(7) .1552(4) .7159(5)
C(17) .3526(8) .2591(3) .6231(5)
C(18) .4680(10) .2909(3) .5728(7)
C(19) .5402(8) .2624(3) .4847(5)
C(20) .5036(6) .2007(2) .4432(4)
C(21) .3386(4) .0998(2) .4720(3)
C(22) .2248(4) .0928(2) .5655(3)
C(23) .2105(5) .1515(2) .6268(4)
C(24) .3140(5) .1970(2) .5843(4)
C(25) .3908(5) .1686(2) .4931(3)
C(26) .2575(4) .0895(2) .3454(3)
H(1) .3168 -.0845 .7707
H(2) .1911 -.0816 .9482
H(3) .2051 .0096 1.0693
H(4) .3082 .1235 1.1046
H(5) .4539 .2060 1.0444
H(6) .6330 .2491 .8990
H(7) .7596 .2335 .7264
H(8) .7300 .1374 .6184
H(13) .1553 .0001 .5500
H(14) -.0123 .0084 .7058
H(15) -.0365 .1060 .8054
H(16) .09555 .1948 .7571
H(17) .3000 .2796 .6838
H(18) .4963 .3328 .6005
H(19) .6181 .2850 .4501
H(20) .5560 .1812 .3814
H(41) .9135 .1591 .4857
H(42) .9857 .1356 .3786

loop_
_geom_bond_atom_site_label_1
_geom_bond_atom_site_label_2
_geom_bond_distance
Cu O(1) 1.962(2)
Cu N(2) 1.993(3)
O(2) C(26) 1.225(4)
N(1) C(10) 1.375(5)
C(1) C(2) 1.409(6)
C(6) C(7) 1.363(6)
C(13) C(22) 1.365(6)
C(17) C(24) 1.393(7)
C(21) C(22) 1.517(5)
C(22) C(23) 1.401(6)
Cu O(1) 1.908(2)
Cu N(1) 2.305(3)
O(3) C(26) 1.271(4)
N(2) C(8) 1.327(5)
C(3) C(11) 1.414(6)
C(7) C(8) 1.392(6)
C(14) C(15) 1.380(10)
C(18) C(19) 1.350(10)
C(21) C(25) 1.515(5)
C(24) C(25) 1.395(6)
Cu O(3) 1.962(3)
O(1) C(21) 1.411(4)
N(1) C(1) 1.309(5)
N(2) C(9) 1.358(4)
C(4) C(5) 1.351(7)
C(9) C(10) 1.434(5)
C(16) C(23) 1.397(7)
C(20) C(25) 1.369(6)
C(21) C(26) 1.561(5)
